data_7153099
loop_
_publ_author_name
'Vandavasi, Jaya Kishore'
'Kuo, Kung-Kai'
'Hu, Wan-Ping'
'Shen, Ho-Chanu'
'Lo, Wei-Sheng'
'Wang, Jeh-Jeng'

_publ_section_title
;
 A convenient method to construct (Z)-oxazines via 6-exo-dig
 iodocyclization and synthesis of indolin-3-one.
;
_journal_issue 38
_journal_name_full 'Organic &amp; biomolecular chemistry'
_journal_page_first 6520
_journal_page_last 6525
_journal_paper_doi 10.1039/c3ob41272e
_journal_volume 11
_journal_year 2013
_chemical_formula_moiety 'C22 H13 F3 I N O'
_chemical_formula_sum 'C22 H13 F3 I N O'
_chemical_formula_weight 491.23
_space_group_IT_number 2
_symmetry_cell_setting triclinic
_symmetry_Int_Tables_number 2
_symmetry_space_group_name_Hall '-P 1'
_symmetry_space_group_name_H-M 'P -1'
_atom_sites_solution_hydrogens geom
_atom_sites_solution_primary direct
_atom_sites_solution_secondary difmap
_audit_creation_method SHELXL-97
_cell_angle_alpha 80.375(2)
_cell_angle_beta 87.307(2)
_cell_angle_gamma 73.916(2)
_cell_formula_units_Z 2
_cell_length_a 8.1298(2)
_cell_length_b 10.6900(3)
_cell_length_c 11.1738(3)
_cell_measurement_reflns_used 6245
_cell_measurement_temperature 110(2)
_cell_measurement_theta_max 29.2175
_cell_measurement_theta_min 2.9351
_cell_volume 919.94(4)
_computing_cell_refinement
; 
CrysAlis RED, Oxford Diffraction Ltd., 
Version 1.171.32.29 (release 10-06-2008 CrysAlis171 .NET) 
(compiled Jun 10 2008,16:49:55) 
;
_computing_data_collection
; 
CrysAlis CCD, Oxford Diffraction Ltd., 
Version 1.171.32.29 (release 10-06-2008 CrysAlis171 .NET) 
(compiled Jun 10 2008,16:49:55) 
;
_computing_data_reduction
; 
CrysAlis RED, Oxford Diffraction Ltd., 
Version 1.171.32.29 (release 10-06-2008 CrysAlis171 .NET) 
(compiled Jun 10 2008,16:49:55) 
;
_computing_molecular_graphics 'Bruker SHELXTL'
_computing_publication_material 'Bruker SHELXTL'
_computing_structure_refinement 'SHELXL-97 (Sheldrick, 2008)'
_computing_structure_solution 'SHELXS-97 (Sheldrick, 2008)'
_diffrn_ambient_temperature 110(2)
_diffrn_measured_fraction_theta_full 0.998
_diffrn_measured_fraction_theta_max 0.841
_diffrn_measurement_device_type 'CCD detector'
_diffrn_measurement_method '\w scans'
_diffrn_radiation_monochromator graphite
_diffrn_radiation_probe x-ray
_diffrn_radiation_type MoK\a
_diffrn_radiation_wavelength 0.71073
_diffrn_reflns_av_R_equivalents 0.0202
_diffrn_reflns_av_sigmaI/netI 0.0338
_diffrn_reflns_limit_h_max 10
_diffrn_reflns_limit_h_min -10
_diffrn_reflns_limit_k_max 14
_diffrn_reflns_limit_k_min -13
_diffrn_reflns_limit_l_max 14
_diffrn_reflns_limit_l_min -14
_diffrn_reflns_number 8019
_diffrn_reflns_theta_full 26.00
_diffrn_reflns_theta_max 29.28
_diffrn_reflns_theta_min 2.94
_diffrn_source 'fine-focus sealed tube'
_exptl_absorpt_coefficient_mu 1.782
_exptl_absorpt_correction_T_max 1.00000
_exptl_absorpt_correction_T_min 0.85697
_exptl_absorpt_correction_type multi-scan
_exptl_absorpt_process_details
; 
CrysAlisPro, Oxford Diffraction Ltd., 
Version 1.171.33.66 (release 28-04-2010 CrysAlis171 .NET) 
(compiled Apr 28 2010,14:27:37) 
Empirical absorption correction using spherical harmonics, 
 implemented in SCALE3 ABSPACK scaling algorithm. 
;
_exptl_crystal_colour yellow
_exptl_crystal_density_diffrn 1.773
_exptl_crystal_density_method 'not measured'
_exptl_crystal_description parallelepiped
_exptl_crystal_F_000 480
_exptl_crystal_size_max 0.60
_exptl_crystal_size_mid 0.46
_exptl_crystal_size_min 0.40
_refine_diff_density_max 0.621
_refine_diff_density_min -0.634
_refine_diff_density_rms 0.091
_refine_ls_extinction_method none
_refine_ls_goodness_of_fit_ref 0.994
_refine_ls_hydrogen_treatment constr
_refine_ls_matrix_type full
_refine_ls_number_parameters 253
_refine_ls_number_reflns 4233
_refine_ls_number_restraints 0
_refine_ls_restrained_S_all 0.994
_refine_ls_R_factor_all 0.0299
_refine_ls_R_factor_gt 0.0243
_refine_ls_shift/su_max 0.001
_refine_ls_shift/su_mean 0.000
_refine_ls_structure_factor_coef Fsqd
_refine_ls_weighting_details 'calc w=1/[\s^2^(Fo^2^)+(0.0371P)^2^+0.0000P] where P=(Fo^2^+2Fc^2^)/3'
_refine_ls_weighting_scheme calc
_refine_ls_wR_factor_gt 0.0599
_refine_ls_wR_factor_ref 0.0611
_reflns_number_gt 3716
_reflns_number_total 4233
_reflns_threshold_expression >2sigma(I)
_cod_data_source_file c3ob41272e.txt
_cod_data_source_block 4f
_cod_database_code 7153099

loop_
_symmetry_equiv_pos_as_xyz
'x, y, z'
'-x, -y, -z'

loop_
_atom_site_label
_atom_site_type_symbol
_atom_site_fract_x
_atom_site_fract_y
_atom_site_fract_z
_atom_site_U_iso_or_equiv
_atom_site_adp_type
_atom_site_occupancy
_atom_site_symmetry_multiplicity
_atom_site_calc_flag
_atom_site_refinement_flags
I I 0.37326(2) 0.712260(15) 0.726843(14) 0.02075(6) Uani 1 1 d .
F1 F 0.1975(2) 0.76738(15) 0.08186(14) 0.0359(4) Uani 1 1 d .
F2 F 0.34000(19) 0.58494(17) 0.02828(14) 0.0334(4) Uani 1 1 d .
F3 F 0.06694(19) 0.64466(17) 0.01301(13) 0.0340(4) Uani 1 1 d .
O O 0.3282(2) 0.47551(15) 0.63396(14) 0.0171(3) Uani 1 1 d .
N N 0.1901(2) 0.34340(19) 0.55219(18) 0.0177(4) Uani 1 1 d .
C1 C 0.2912(3) 0.5770(2) 0.5340(2) 0.0152(4) Uani 1 1 d .
C2 C 0.2431(3) 0.5380(2) 0.4233(2) 0.0149(4) Uani 1 1 d .
C3 C 0.2478(3) 0.6085(2) 0.3068(2) 0.0168(5) Uani 1 1 d .
H3A H 0.2939 0.6822 0.2940 0.020 Uiso 1 1 calc R
C4 C 0.1845(3) 0.5699(2) 0.2097(2) 0.0169(5) Uani 1 1 d .
C5 C 0.1175(3) 0.4620(2) 0.2266(2) 0.0191(5) Uani 1 1 d .
H5A H 0.0705 0.4389 0.1600 0.023 Uiso 1 1 calc R
C6 C 0.1197(3) 0.3886(2) 0.3407(2) 0.0187(5) Uani 1 1 d .
H6A H 0.0768 0.3133 0.3524 0.022 Uiso 1 1 calc R
C7 C 0.1849(3) 0.4250(2) 0.4391(2) 0.0158(5) Uani 1 1 d .
C8 C 0.2622(3) 0.3702(2) 0.6392(2) 0.0162(5) Uani 1 1 d .
C9 C 0.2870(3) 0.2870(2) 0.7595(2) 0.0198(5) Uani 1 1 d .
C10 C 0.2529(3) 0.1648(3) 0.7737(2) 0.0272(6) Uani 1 1 d .
H10A H 0.2167 0.1356 0.7063 0.033 Uiso 1 1 calc R
C11 C 0.2720(4) 0.0858(3) 0.8868(3) 0.0325(6) Uani 1 1 d .
H11A H 0.2495 0.0021 0.8965 0.039 Uiso 1 1 calc R
C12 C 0.3235(3) 0.1277(3) 0.9852(2) 0.0312(6) Uani 1 1 d .
H12A H 0.3350 0.0736 1.0626 0.037 Uiso 1 1 calc R
C13 C 0.3580(3) 0.2482(3) 0.9710(2) 0.0300(6) Uani 1 1 d .
H13A H 0.3956 0.2759 1.0388 0.036 Uiso 1 1 calc R
C14 C 0.3389(3) 0.3300(3) 0.8590(2) 0.0241(5) Uani 1 1 d .
H14A H 0.3608 0.4138 0.8504 0.029 Uiso 1 1 calc R
C15 C 0.3041(3) 0.6945(2) 0.5528(2) 0.0162(5) Uani 1 1 d .
C16 C 0.2600(3) 0.8193(2) 0.4649(2) 0.0168(5) Uani 1 1 d .
C17 C 0.3804(3) 0.8898(3) 0.4319(2) 0.0242(5) Uani 1 1 d .
H17A H 0.4916 0.8588 0.4666 0.029 Uiso 1 1 calc R
C18 C 0.3373(4) 1.0054(3) 0.3480(3) 0.0300(6) Uani 1 1 d .
H18A H 0.4199 1.0528 0.3250 0.036 Uiso 1 1 calc R
C19 C 0.1755(4) 1.0517(3) 0.2979(2) 0.0272(6) Uani 1 1 d .
H19A H 0.1468 1.1305 0.2403 0.033 Uiso 1 1 calc R
C20 C 0.0552(3) 0.9826(2) 0.3321(2) 0.0245(5) Uani 1 1 d .
H20A H -0.0562 1.0144 0.2977 0.029 Uiso 1 1 calc R
C21 C 0.0960(3) 0.8681(2) 0.4156(2) 0.0204(5) Uani 1 1 d .
H21A H 0.0120 0.8223 0.4396 0.025 Uiso 1 1 calc R
C22 C 0.1959(3) 0.6425(3) 0.0846(2) 0.0225(5) Uani 1 1 d .

loop_
_atom_site_aniso_label
_atom_site_aniso_U_11
_atom_site_aniso_U_22
_atom_site_aniso_U_33
_atom_site_aniso_U_23
_atom_site_aniso_U_13
_atom_site_aniso_U_12
I 0.02443(9) 0.02188(9) 0.01677(9) -0.00615(6) -0.00503(6) -0.00509(6)
F1 0.0609(11) 0.0262(9) 0.0203(8) 0.0021(7) -0.0026(8) -0.0146(8)
F2 0.0269(8) 0.0473(10) 0.0197(8) -0.0033(7) 0.0078(6) -0.0022(7)
F3 0.0301(8) 0.0517(11) 0.0200(8) 0.0018(7) -0.0106(7) -0.0138(8)
O 0.0207(8) 0.0172(8) 0.0138(8) -0.0009(6) -0.0042(7) -0.0065(7)
N 0.0183(9) 0.0171(10) 0.0179(10) -0.0026(8) -0.0008(8) -0.0049(8)
C1 0.0136(10) 0.0190(12) 0.0127(10) -0.0004(9) 0.0004(8) -0.0052(9)
C2 0.0126(10) 0.0156(11) 0.0163(11) -0.0053(9) -0.0002(9) -0.0019(9)
C3 0.0166(11) 0.0171(12) 0.0173(11) -0.0056(9) 0.0014(9) -0.0040(9)
C4 0.0146(10) 0.0183(12) 0.0155(11) -0.0036(9) 0.0009(9) -0.0005(9)
C5 0.0168(11) 0.0225(13) 0.0189(12) -0.0092(10) -0.0034(9) -0.0030(9)
C6 0.0190(11) 0.0185(12) 0.0213(12) -0.0086(10) -0.0003(10) -0.0066(9)
C7 0.0132(10) 0.0161(11) 0.0172(11) -0.0046(9) -0.0007(9) -0.0011(9)
C8 0.0137(10) 0.0135(11) 0.0204(12) -0.0021(9) 0.0002(9) -0.0026(9)
C9 0.0160(11) 0.0207(12) 0.0195(12) 0.0019(10) -0.0002(9) -0.0026(9)
C10 0.0337(14) 0.0244(14) 0.0231(13) 0.0020(11) -0.0053(11) -0.0098(11)
C11 0.0377(15) 0.0254(15) 0.0310(15) 0.0080(12) -0.0025(13) -0.0098(12)
C12 0.0270(13) 0.0365(16) 0.0207(13) 0.0089(11) -0.0007(11) -0.0009(12)
C13 0.0280(13) 0.0406(17) 0.0171(12) 0.0014(11) -0.0037(11) -0.0051(12)
C14 0.0246(12) 0.0259(14) 0.0204(12) -0.0018(10) -0.0014(10) -0.0054(11)
C15 0.0159(10) 0.0207(12) 0.0131(11) -0.0038(9) -0.0009(9) -0.0060(9)
C16 0.0218(11) 0.0157(11) 0.0150(11) -0.0064(9) 0.0009(9) -0.0062(9)
C17 0.0275(13) 0.0247(14) 0.0235(13) -0.0054(11) 0.0007(11) -0.0114(11)
C18 0.0407(15) 0.0244(14) 0.0311(15) -0.0041(11) 0.0041(13) -0.0197(12)
C19 0.0461(16) 0.0162(13) 0.0186(12) -0.0038(10) 0.0009(12) -0.0072(12)
C20 0.0305(13) 0.0189(13) 0.0217(13) -0.0043(10) -0.0034(11) -0.0014(10)
C21 0.0217(12) 0.0173(12) 0.0219(12) -0.0050(10) 0.0010(10) -0.0037(10)
C22 0.0234(12) 0.0256(14) 0.0183(12) -0.0033(10) -0.0015(10) -0.0065(10)

loop_
_atom_type_symbol
_atom_type_description
_atom_type_scat_dispersion_real
_atom_type_scat_dispersion_imag
_atom_type_scat_source
C C 0.0033 0.0016 'International Tables Vol C Tables 4.2.6.8 and 6.1.1.4'
H H 0.0000 0.0000 'International Tables Vol C Tables 4.2.6.8 and 6.1.1.4'
N N 0.0061 0.0033 'International Tables Vol C Tables 4.2.6.8 and 6.1.1.4'
O O 0.0106 0.0060 'International Tables Vol C Tables 4.2.6.8 and 6.1.1.4'
F F 0.0171 0.0103 'International Tables Vol C Tables 4.2.6.8 and 6.1.1.4'
I I -0.4742 1.8119 'International Tables Vol C Tables 4.2.6.8 and 6.1.1.4'

loop_
_geom_angle_atom_site_label_1
_geom_angle_atom_site_label_2
_geom_angle_atom_site_label_3
_geom_angle
C8 O C1 119.61(17)
C8 N C7 117.4(2)
C15 C1 O 115.9(2)
C15 C1 C2 129.6(2)
O C1 C2 114.51(19)
C7 C2 C3 119.4(2)
C7 C2 C1 116.5(2)
C3 C2 C1 124.1(2)
C4 C3 C2 119.4(2)
C4 C3 H3A 120.3
C2 C3 H3A 120.3
C5 C4 C3 121.1(2)
C5 C4 C22 119.7(2)
C3 C4 C22 119.2(2)
C4 C5 C6 119.6(2)
C4 C5 H5A 120.2
C6 C5 H5A 120.2
C5 C6 C7 120.0(2)
C5 C6 H6A 120.0
C7 C6 H6A 120.0
C6 C7 C2 120.3(2)
C6 C7 N 117.4(2)
C2 C7 N 122.3(2)
N C8 O 125.5(2)
N C8 C9 122.7(2)
O C8 C9 111.78(19)
C10 C9 C14 119.9(2)
C10 C9 C8 118.7(2)
C14 C9 C8 121.4(2)
C11 C10 C9 119.7(3)
C11 C10 H10A 120.1
C9 C10 H10A 120.1
C12 C11 C10 120.5(3)
C12 C11 H11A 119.8
C10 C11 H11A 119.8
C11 C12 C13 119.8(3)
C11 C12 H12A 120.1
C13 C12 H12A 120.1
C14 C13 C12 121.0(3)
C14 C13 H13A 119.5
C12 C13 H13A 119.5
C13 C14 C9 119.0(2)
C13 C14 H14A 120.5
C9 C14 H14A 120.5
C1 C15 C16 126.3(2)
C1 C15 I 118.31(17)
C16 C15 I 115.16(15)
C21 C16 C17 119.3(2)
C21 C16 C15 120.0(2)
C17 C16 C15 120.8(2)
C18 C17 C16 119.9(2)
C18 C17 H17A 120.1
C16 C17 H17A 120.1
C19 C18 C17 120.5(2)
C19 C18 H18A 119.8
C17 C18 H18A 119.8
C18 C19 C20 119.6(2)
C18 C19 H19A 120.2
C20 C19 H19A 120.2
C21 C20 C19 120.5(2)
C21 C20 H20A 119.8
C19 C20 H20A 119.8
C20 C21 C16 120.2(2)
C20 C21 H21A 119.9
C16 C21 H21A 119.9
F1 C22 F3 107.0(2)
F1 C22 F2 106.0(2)
F3 C22 F2 105.62(19)
F1 C22 C4 113.7(2)
F3 C22 C4 112.6(2)
F2 C22 C4 111.3(2)

loop_
_geom_bond_atom_site_label_1
_geom_bond_atom_site_label_2
_geom_bond_distance
I C15 2.103(2)
F1 C22 1.334(3)
F2 C22 1.345(3)
F3 C22 1.341(3)
O C8 1.367(3)
O C1 1.400(3)
N C8 1.269(3)
N C7 1.405(3)
C1 C15 1.340(3)
C1 C2 1.472(3)
C2 C7 1.397(3)
C2 C3 1.395(3)
C3 C4 1.390(3)
C3 H3A 0.9500
C4 C5 1.389(3)
C4 C22 1.492(3)
C5 C6 1.379(3)
C5 H5A 0.9500
C6 C7 1.398(3)
C6 H6A 0.9500
C8 C9 1.471(3)
C9 C10 1.392(4)
C9 C14 1.396(3)
C10 C11 1.387(4)
C10 H10A 0.9500
C11 C12 1.377(4)
C11 H11A 0.9500
C12 C13 1.375(4)
C12 H12A 0.9500
C13 C14 1.389(4)
C13 H13A 0.9500
C14 H14A 0.9500
C15 C16 1.484(3)
C16 C21 1.393(3)
C16 C17 1.394(3)
C17 C18 1.390(4)
C17 H17A 0.9500
C18 C19 1.380(4)
C18 H18A 0.9500
C19 C20 1.385(4)
C19 H19A 0.9500
C20 C21 1.379(3)
C20 H20A 0.9500
C21 H21A 0.9500
